data_4073091
loop_
_publ_author_name
'Zhang, Shu'
'Vystorop, Igor'
'Tang, Zhenghua'
'Sun, Wen-Hua'

_publ_section_title
;
 Bimetallic (Iron or Cobalt) Complexes Bearing
 2-Methyl-2,4-bis(6-iminopyridin-2-yl)-1H-1,5-benzodiazepines for Ethylene
 Reactivity
;
_journal_issue 9
_journal_name_full Organometallics
_journal_page_first 2456
_journal_paper_doi 10.1021/om070062z
_journal_volume 26
_journal_year 2007
_chemical_formula_sum 'C52 H65 Cl8 Co2 N6 O'
_chemical_formula_weight 1191.56
_chemical_name_systematic
;
  {3,3-dihydro-2-methyl-2,4-bis((2,6-diisopropylphenylimino)ethyl)
pyridin-2-yl))-1H-1,5-benzodiazepine}FeCl2
;
_space_group_IT_number 2
_symmetry_cell_setting triclinic
_symmetry_space_group_name_Hall '-P 1'
_symmetry_space_group_name_H-M 'P -1'
_atom_sites_solution_hydrogens geom
_atom_sites_solution_primary direct
_atom_sites_solution_secondary difmap
_audit_creation_method SHELXL-97
_cell_angle_alpha 103.77(3)
_cell_angle_beta 91.89(3)
_cell_angle_gamma 96.22(3)
_cell_formula_units_Z 2
_cell_length_a 11.198(2)
_cell_length_b 16.308(3)
_cell_length_c 16.371(3)
_cell_measurement_temperature 293(2)
_cell_measurement_theta_max 25.01
_cell_measurement_theta_min 1.28
_cell_volume 2881.3(10)
_computing_cell_refinement 'Siemens SMART & SAINT'
_computing_data_collection 'Siemens SMART'
_computing_data_reduction 'Siemens XPREP'
_computing_molecular_graphics 'Bruker SHELXTL'
_computing_publication_material 'Bruker SHELXTL'
_computing_structure_refinement 'Siemens SHELXTL'
_computing_structure_solution 'Siemens SHELXTL'
_diffrn_ambient_temperature 293(2)
_diffrn_measured_fraction_theta_full 0.930
_diffrn_measured_fraction_theta_max 0.930
_diffrn_measurement_device_type 'Bruker P4'
_diffrn_measurement_method '\w scans'
_diffrn_radiation_monochromator graphite
_diffrn_radiation_source 'fine-focus sealed tube'
_diffrn_radiation_type MoK\a
_diffrn_radiation_wavelength 0.71073
_diffrn_reflns_av_R_equivalents 0.0610
_diffrn_reflns_av_sigmaI/netI 0.0942
_diffrn_reflns_limit_h_max 13
_diffrn_reflns_limit_h_min 0
_diffrn_reflns_limit_k_max 19
_diffrn_reflns_limit_k_min -19
_diffrn_reflns_limit_l_max 19
_diffrn_reflns_limit_l_min -19
_diffrn_reflns_number 9464
_diffrn_reflns_theta_full 25.01
_diffrn_reflns_theta_max 25.01
_diffrn_reflns_theta_min 1.28
_diffrn_standards_decay_% none
_diffrn_standards_interval_count none
_diffrn_standards_interval_time none
_diffrn_standards_number none
_exptl_absorpt_coefficient_mu 0.988
_exptl_absorpt_correction_T_max 0.9077
_exptl_absorpt_correction_T_min 0.8120
_exptl_absorpt_correction_type empirical
_exptl_absorpt_process_details 'SADABS (Sheldrick, 1996)'
_exptl_crystal_colour red
_exptl_crystal_density_diffrn 1.373
_exptl_crystal_density_method 'not measured'
_exptl_crystal_description block
_exptl_crystal_F_000 1234
_exptl_crystal_size_max 0.22
_exptl_crystal_size_mid 0.15
_exptl_crystal_size_min 0.10
_refine_diff_density_max 0.967
_refine_diff_density_min -1.010
_refine_diff_density_rms 0.162
_refine_ls_extinction_method none
_refine_ls_goodness_of_fit_ref 1.010
_refine_ls_hydrogen_treatment mixed
_refine_ls_matrix_type full
_refine_ls_number_parameters 614
_refine_ls_number_reflns 9464
_refine_ls_number_restraints 4
_refine_ls_restrained_S_all 1.010
_refine_ls_R_factor_gt 0.0726
_refine_ls_shift/su_max 0.001
_refine_ls_shift/su_mean 0.000
_refine_ls_structure_factor_coef Fsqd
_refine_ls_weighting_details 'calc w=1/[\s^2^(Fo^2^)+(0.1317P)^2^+0.0000P] where P=(Fo^2^+2Fc^2^)/3'
_refine_ls_weighting_scheme calc
_refine_ls_wR_factor_gt 0.1891
_refine_ls_wR_factor_ref 0.2216
_reflns_number_gt 5716
_reflns_number_total 9464
_reflns_threshold_expression >2sigma(I)
_cod_data_source_file om070062zsi20070121_015430.cif
_cod_data_source_block C2
_cod_depositor_comments
;
The following automatic conversions were performed:

'_symmetry_cell_setting' value 'Triclinic' changed to 'triclinic'
according to /home/saulius/struct/CIF-dictionaries/cif_core.dic
dictionary named 'cif_core.dic' version 2.4.1 from 2010-06-29.

Automatic conversion script
Id: cif_fix_values 1715 2011-07-08 13:25:40Z adriana 
;
_cod_original_cell_volume 2881.2(10)
_cod_original_sg_symbol_H-M P-1
_cod_database_code 4073091
_refine_ls_r_factor_ref 0.1286

loop_
_symmetry_equiv_pos_as_xyz
'x, y, z'
'-x, -y, -z'

loop_
_atom_site_label
_atom_site_type_symbol
_atom_site_fract_x
_atom_site_fract_y
_atom_site_fract_z
_atom_site_U_iso_or_equiv
_atom_site_adp_type
_atom_site_occupancy
_atom_site_symmetry_multiplicity
_atom_site_calc_flag
_atom_site_refinement_flags
_atom_site_disorder_assembly
_atom_site_disorder_group
O O 0.0426(4) 0.8895(3) 0.2279(3) 0.0577(13) Uani 1 1 d . . .
Co1 Co 0.20373(7) 0.85779(5) 0.17621(6) 0.0373(3) Uani 1 1 d . . .
Cl1 Cl 0.21189(17) 0.97661(11) 0.11093(14) 0.0590(5) Uani 1 1 d . . .
N1 N 0.3746(5) 0.9154(3) 0.2417(4) 0.0444(14) Uani 1 1 d . . .
C1 C 0.5798(6) 0.8849(5) 0.2753(6) 0.065(2) Uani 1 1 d . . .
H1A H 0.5847 0.9378 0.3170 0.098 Uiso 1 1 calc R . .
H1B H 0.6406 0.8885 0.2359 0.098 Uiso 1 1 calc R . .
H1C H 0.5921 0.8400 0.3023 0.098 Uiso 1 1 calc R . .
Co2 Co -0.11376(7) 0.62951(5) 0.20489(5) 0.0343(2) Uani 1 1 d . . .
Cl2 Cl 0.16828(15) 0.74927(11) 0.25478(12) 0.0490(4) Uani 1 1 d . . .
N2 N 0.3297(4) 0.7825(3) 0.1154(3) 0.0374(12) Uani 1 1 d . . .
C2 C 0.4582(6) 0.8666(4) 0.2297(5) 0.0459(17) Uani 1 1 d . . .
Cl3 Cl -0.27678(14) 0.53845(11) 0.13123(11) 0.0452(4) Uani 1 1 d . . .
C3 C 0.4330(5) 0.7871(4) 0.1619(4) 0.0385(15) Uani 1 1 d . . .
N3 N 0.1225(5) 0.7888(4) 0.0407(4) 0.0384(14) Uani 1 1 d . . .
N4 N -0.0415(4) 0.6619(3) 0.0908(3) 0.0326(11) Uani 1 1 d . . .
Cl4 Cl -0.17793(15) 0.75486(11) 0.26560(11) 0.0482(4) Uani 1 1 d . . .
C4 C 0.5083(6) 0.7253(4) 0.1440(5) 0.0477(18) Uani 1 1 d . . .
H4A H 0.5778 0.7283 0.1778 0.057 Uiso 1 1 calc R . .
N5 N 0.0274(4) 0.5592(3) 0.1779(3) 0.0304(11) Uani 1 1 d . . .
C5 C 0.4784(6) 0.6585(5) 0.0746(5) 0.056(2) Uani 1 1 d . . .
H5A H 0.5274 0.6152 0.0613 0.067 Uiso 1 1 calc R . .
Cl5 Cl -0.2911(3) 0.72345(19) -0.2382(2) 0.1133(10) Uani 1 1 d . . .
C6 C 0.3770(5) 0.6560(4) 0.0254(5) 0.0463(17) Uani 1 1 d . . .
H6A H 0.3584 0.6128 -0.0233 0.056 Uiso 1 1 calc R . .
N6 N -0.0984(4) 0.5661(3) 0.3103(3) 0.0363(12) Uani 1 1 d . . .
Cl6 Cl -0.0431(3) 0.7870(3) -0.2493(2) 0.1315(12) Uani 1 1 d . . .
C7 C 0.3025(5) 0.7181(4) 0.0485(4) 0.0381(15) Uani 1 1 d . . .
C8 C 0.1865(5) 0.7183(4) -0.0041(4) 0.0370(15) Uani 1 1 d . . .
C9 C -0.0054(6) 0.7847(4) 0.0266(4) 0.0381(15) Uani 1 1 d . . .
C10 C -0.0535(6) 0.8465(4) -0.0048(5) 0.0468(17) Uani 1 1 d . . .
H10A H -0.0024 0.8865 -0.0232 0.056 Uiso 1 1 calc R . .
C11 C -0.1758(6) 0.8496(5) -0.0094(5) 0.0547(19) Uani 1 1 d . . .
H11A H -0.2066 0.8922 -0.0296 0.066 Uiso 1 1 calc R . .
C12 C -0.2521(6) 0.7903(5) 0.0158(5) 0.0531(19) Uani 1 1 d . . .
H12A H -0.3347 0.7921 0.0118 0.064 Uiso 1 1 calc R . .
C13 C -0.2066(5) 0.7277(4) 0.0471(4) 0.0400(16) Uani 1 1 d . . .
H13A H -0.2587 0.6875 0.0642 0.048 Uiso 1 1 calc R . .
C14 C -0.0833(5) 0.7245(4) 0.0530(4) 0.0340(14) Uani 1 1 d . . .
C15 C 0.0467(5) 0.6224(4) 0.0612(4) 0.0273(13) Uani 1 1 d . . .
C16 C 0.1036(5) 0.6346(4) -0.0176(4) 0.0342(14) Uani 1 1 d . . .
H16A H 0.0406 0.6331 -0.0602 0.041 Uiso 1 1 calc R . .
H16B H 0.1496 0.5877 -0.0386 0.041 Uiso 1 1 calc R . .
C17 C 0.2208(7) 0.7309(5) -0.0924(5) 0.056(2) Uani 1 1 d . . .
H17A H 0.2725 0.7834 -0.0854 0.084 Uiso 1 1 calc R . .
H17B H 0.1491 0.7327 -0.1254 0.084 Uiso 1 1 calc R . .
H17C H 0.2619 0.6845 -0.1207 0.084 Uiso 1 1 calc R . .
C18 C 0.0857(5) 0.5612(4) 0.1073(4) 0.0320(14) Uani 1 1 d . . .
C19 C 0.1734(5) 0.5088(4) 0.0832(4) 0.0410(16) Uani 1 1 d . . .
H19A H 0.2110 0.5080 0.0332 0.049 Uiso 1 1 calc R . .
C20 C 0.2045(6) 0.4573(5) 0.1347(5) 0.0503(18) Uani 1 1 d . . .
H20A H 0.2642 0.4221 0.1200 0.060 Uiso 1 1 calc R . .
C21 C 0.1462(6) 0.4586(5) 0.2086(5) 0.0508(19) Uani 1 1 d . . .
H21A H 0.1671 0.4250 0.2442 0.061 Uiso 1 1 calc R . .
C22 C 0.0565(5) 0.5107(4) 0.2279(4) 0.0366(15) Uani 1 1 d . . .
C23 C -0.0153(6) 0.5174(4) 0.3046(4) 0.0361(14) Uani 1 1 d . . .
C24 C 0.0188(7) 0.4677(5) 0.3659(5) 0.062(2) Uani 1 1 d . . .
H24A H -0.0326 0.4771 0.4122 0.093 Uiso 1 1 calc R . .
H24B H 0.1010 0.4860 0.3866 0.093 Uiso 1 1 calc R . .
H24C H 0.0100 0.4083 0.3383 0.093 Uiso 1 1 calc R . .
C25 C -0.1730(6) 0.5741(4) 0.3820(4) 0.0406(15) Uani 1 1 d . . .
C26 C -0.1443(6) 0.6455(4) 0.4494(4) 0.0461(17) Uani 1 1 d . . .
C27 C -0.2169(9) 0.6518(6) 0.5176(5) 0.070(2) Uani 1 1 d . . .
H27A H -0.2014 0.6989 0.5632 0.084 Uiso 1 1 calc R . .
C28 C -0.3103(8) 0.5911(6) 0.5198(6) 0.077(3) Uani 1 1 d . . .
H28A H -0.3553 0.5955 0.5670 0.092 Uiso 1 1 calc R . .
C29 C -0.3363(7) 0.5246(6) 0.4521(5) 0.065(2) Uani 1 1 d . . .
H29A H -0.4019 0.4847 0.4531 0.079 Uiso 1 1 calc R . .
C30 C -0.2697(6) 0.5131(5) 0.3817(5) 0.0490(18) Uani 1 1 d . . .
C31 C 0.4021(6) 1.0011(4) 0.2935(5) 0.0506(18) Uani 1 1 d . A .
C32 C 0.4722(7) 1.0626(5) 0.2609(6) 0.061(2) Uani 1 1 d . . .
C33 C 0.4894(9) 1.1440(6) 0.3122(8) 0.084(3) Uani 1 1 d . A .
H33A H 0.5346 1.1861 0.2930 0.101 Uiso 1 1 calc R . .
C34 C 0.4433(9) 1.1662(6) 0.3905(7) 0.083(3) Uani 1 1 d . . .
H34A H 0.4590 1.2217 0.4232 0.099 Uiso 1 1 calc R A .
C35 C 0.3745(8) 1.1064(5) 0.4195(6) 0.074(3) Uani 1 1 d . A .
H35A H 0.3416 1.1218 0.4716 0.089 Uiso 1 1 calc R . .
C36 C 0.3526(7) 1.0219(5) 0.3721(5) 0.059(2) Uani 1 1 d . . .
C37 C 0.2803(8) 0.9552(5) 0.4074(5) 0.065(2) Uani 1 1 d . A .
H37A H 0.2341 0.9150 0.3598 0.078 Uiso 1 1 calc R . .
C38 C 0.1926(11) 0.9880(8) 0.4705(8) 0.119(4) Uani 1 1 d . . .
H38A H 0.1389 1.0193 0.4465 0.178 Uiso 1 1 calc R A .
H38B H 0.2354 1.0247 0.5198 0.178 Uiso 1 1 calc R . .
H38C H 0.1471 0.9411 0.4857 0.178 Uiso 1 1 calc R . .
C39 C 0.3591(11) 0.9054(8) 0.4480(8) 0.114(4) Uani 1 1 d . . .
H39A H 0.4150 0.8813 0.4087 0.171 Uiso 1 1 calc R A .
H39B H 0.3101 0.8607 0.4644 0.171 Uiso 1 1 calc R . .
H39C H 0.4025 0.9425 0.4968 0.171 Uiso 1 1 calc R . .
C40 C 0.529(2) 1.0506(18) 0.193(3) 0.059(8) Uiso 0.44(6) 1 d P A 1
H40A H 0.5063 0.9915 0.1615 0.071 Uiso 0.44(6) 1 calc PR A 1
C41 C 0.669(2) 1.065(2) 0.208(3) 0.087(11) Uiso 0.44(6) 1 d P A 1
H41A H 0.6938 1.0284 0.2414 0.131 Uiso 0.44(6) 1 calc PR A 1
H41B H 0.6931 1.1235 0.2378 0.131 Uiso 0.44(6) 1 calc PR A 1
H41C H 0.7052 1.0537 0.1552 0.131 Uiso 0.44(6) 1 calc PR A 1
C42 C 0.482(3) 1.114(2) 0.133(2) 0.072(9) Uiso 0.44(6) 1 d P A 1
H42A H 0.3961 1.1021 0.1223 0.108 Uiso 0.44(6) 1 calc PR A 1
H42B H 0.5205 1.1036 0.0811 0.108 Uiso 0.44(6) 1 calc PR A 1
H42C H 0.5020 1.1725 0.1630 0.108 Uiso 0.44(6) 1 calc PR A 1
C40' C 0.5227(17) 1.0428(13) 0.166(2) 0.057(6) Uiso 0.56(6) 1 d P A 2
H40B H 0.4894 0.9843 0.1380 0.069 Uiso 0.56(6) 1 calc PR A 2
C41' C 0.6576(17) 1.0450(17) 0.165(2) 0.082(8) Uiso 0.56(6) 1 d P A 2
H41D H 0.6806 1.0295 0.1081 0.122 Uiso 0.56(6) 1 calc PR A 2
H41E H 0.6833 1.0056 0.1953 0.122 Uiso 0.56(6) 1 calc PR A 2
H41F H 0.6948 1.1013 0.1918 0.122 Uiso 0.56(6) 1 calc PR A 2
C42' C 0.490(2) 1.0952(19) 0.109(2) 0.080(7) Uiso 0.56(6) 1 d P A 2
H42D H 0.5201 1.0746 0.0551 0.120 Uiso 0.56(6) 1 calc PR A 2
H42E H 0.5235 1.1531 0.1325 0.120 Uiso 0.56(6) 1 calc PR A 2
H42F H 0.4036 1.0923 0.1037 0.120 Uiso 0.56(6) 1 calc PR A 2
C43 C -0.0410(7) 0.7116(5) 0.4501(5) 0.059(2) Uani 1 1 d . . .
H43A H -0.0171 0.7050 0.3921 0.071 Uiso 1 1 calc R . .
C44 C -0.0727(10) 0.8022(5) 0.4812(6) 0.086(3) Uani 1 1 d . . .
H44A H -0.1400 0.8102 0.4473 0.129 Uiso 1 1 calc R . .
H44B H -0.0048 0.8420 0.4769 0.129 Uiso 1 1 calc R . .
H44C H -0.0931 0.8113 0.5389 0.129 Uiso 1 1 calc R . .
C45 C 0.0655(8) 0.6989(7) 0.5027(7) 0.092(3) Uani 1 1 d . . .
H45A H 0.0856 0.6421 0.4827 0.138 Uiso 1 1 calc R . .
H45B H 0.0457 0.7077 0.5605 0.138 Uiso 1 1 calc R . .
H45C H 0.1331 0.7389 0.4983 0.138 Uiso 1 1 calc R . .
C46 C -0.3031(7) 0.4363(5) 0.3080(5) 0.061(2) Uani 1 1 d . . .
H46A H -0.2481 0.4414 0.2636 0.073 Uiso 1 1 calc R . .
C47 C -0.2870(11) 0.3536(6) 0.3327(7) 0.102(4) Uani 1 1 d . . .
H47A H -0.2062 0.3563 0.3555 0.153 Uiso 1 1 calc R . .
H47B H -0.3022 0.3068 0.2839 0.153 Uiso 1 1 calc R . .
H47C H -0.3426 0.3456 0.3744 0.153 Uiso 1 1 calc R . .
C48 C -0.4301(8) 0.4340(8) 0.2719(6) 0.105(4) Uani 1 1 d . . .
H48A H -0.4483 0.3849 0.2256 0.158 Uiso 1 1 calc R . .
H48B H -0.4367 0.4845 0.2525 0.158 Uiso 1 1 calc R . .
H48C H -0.4858 0.4310 0.3148 0.158 Uiso 1 1 calc R . .
C49 C -0.0404(7) 0.9495(6) 0.2229(6) 0.072(3) Uani 1 1 d . . .
H49A H -0.1156 0.9192 0.1949 0.086 Uiso 1 1 calc R . .
H49B H -0.0079 0.9873 0.1893 0.086 Uiso 1 1 calc R . .
C50 C -0.0631(12) 0.9991(8) 0.3053(8) 0.125(5) Uani 1 1 d . . .
H50A H -0.1183 1.0388 0.2995 0.188 Uiso 1 1 calc R . .
H50B H 0.0111 1.0296 0.3330 0.188 Uiso 1 1 calc R . .
H50C H -0.0973 0.9620 0.3382 0.188 Uiso 1 1 calc R . .
C51 C -0.1918(10) 0.8103(6) -0.2409(8) 0.102(4) Uani 1 1 d . . .
H51A H -0.1964 0.8545 -0.1900 0.122 Uiso 1 1 calc R . .
H51B H -0.2150 0.8322 -0.2885 0.122 Uiso 1 1 calc R . .
C52 C -0.3939(16) 0.3545(17) 0.6816(15) 0.151(12) Uiso 0.63(3) 1 d PD B 1
H52A H -0.3988 0.3948 0.7352 0.182 Uiso 0.63(3) 1 calc PR B 1
H52B H -0.3452 0.3112 0.6900 0.182 Uiso 0.63(3) 1 calc PR B 1
C52' C -0.394(3) 0.3002(15) 0.602(4) 0.21(3) Uiso 0.37(3) 1 d PD B 2
H52C H -0.3456 0.2741 0.6370 0.249 Uiso 0.37(3) 1 calc PR B 2
H52D H -0.3970 0.2669 0.5441 0.249 Uiso 0.37(3) 1 calc PR B 2
Cl7 Cl -0.3352(8) 0.4045(6) 0.6098(6) 0.290(4) Uiso 1 1 d D . .
Cl8 Cl -0.5378(6) 0.3088(5) 0.6381(5) 0.234(3) Uiso 1 1 d D . .
H3 H 0.143(6) 0.824(4) 0.030(4) 0.03(2) Uiso 1 1 d . . .

loop_
_atom_site_aniso_label
_atom_site_aniso_U_11
_atom_site_aniso_U_22
_atom_site_aniso_U_33
_atom_site_aniso_U_23
_atom_site_aniso_U_13
_atom_site_aniso_U_12
O 0.055(3) 0.051(3) 0.074(4) 0.022(3) 0.012(3) 0.022(2)
Co1 0.0315(4) 0.0296(5) 0.0512(6) 0.0101(4) -0.0018(4) 0.0055(3)
Cl1 0.0602(11) 0.0359(10) 0.0847(15) 0.0274(10) -0.0083(10) -0.0025(8)
N1 0.035(3) 0.030(3) 0.065(4) 0.005(3) -0.004(3) 0.005(2)
C1 0.044(4) 0.046(5) 0.096(7) 0.003(4) -0.024(4) 0.004(3)
Co2 0.0352(5) 0.0321(5) 0.0391(5) 0.0113(4) 0.0080(4) 0.0118(3)
Cl2 0.0530(10) 0.0409(10) 0.0541(11) 0.0146(8) -0.0021(8) 0.0052(8)
N2 0.029(3) 0.029(3) 0.052(3) 0.008(3) -0.001(2) 0.000(2)
C2 0.035(3) 0.043(4) 0.062(5) 0.018(4) -0.006(3) 0.004(3)
Cl3 0.0431(9) 0.0403(9) 0.0499(10) 0.0077(8) 0.0046(8) 0.0012(7)
C3 0.025(3) 0.033(4) 0.057(4) 0.012(3) 0.001(3) -0.002(3)
N3 0.037(3) 0.032(3) 0.048(4) 0.016(3) 0.004(3) 0.002(3)
N4 0.030(3) 0.028(3) 0.041(3) 0.011(2) 0.000(2) 0.003(2)
Cl4 0.0521(10) 0.0395(10) 0.0545(11) 0.0078(8) 0.0055(8) 0.0188(8)
C4 0.030(3) 0.043(4) 0.067(5) 0.009(4) -0.005(3) 0.004(3)
N5 0.030(3) 0.025(3) 0.038(3) 0.009(2) 0.005(2) 0.005(2)
C5 0.032(3) 0.038(4) 0.093(6) 0.001(4) 0.005(4) 0.011(3)
Cl5 0.132(2) 0.0721(18) 0.139(3) 0.0252(18) -0.007(2) 0.0304(17)
C6 0.031(3) 0.041(4) 0.061(5) 0.001(3) 0.011(3) 0.003(3)
N6 0.040(3) 0.031(3) 0.039(3) 0.010(2) 0.009(2) 0.007(2)
Cl6 0.137(3) 0.138(3) 0.117(3) 0.017(2) 0.003(2) 0.035(2)
C7 0.031(3) 0.035(4) 0.050(4) 0.014(3) 0.008(3) 0.001(3)
C8 0.031(3) 0.041(4) 0.042(4) 0.015(3) 0.013(3) 0.004(3)
C9 0.041(3) 0.038(4) 0.036(4) 0.012(3) -0.003(3) 0.003(3)
C10 0.045(4) 0.042(4) 0.060(5) 0.025(4) -0.001(3) 0.004(3)
C11 0.050(4) 0.057(5) 0.066(5) 0.029(4) -0.006(4) 0.017(4)
C12 0.035(4) 0.067(5) 0.065(5) 0.031(4) -0.003(3) 0.012(3)
C13 0.026(3) 0.046(4) 0.052(4) 0.021(3) 0.000(3) 0.002(3)
C14 0.032(3) 0.035(4) 0.038(4) 0.012(3) 0.004(3) 0.012(3)
C15 0.027(3) 0.026(3) 0.029(3) 0.009(3) 0.002(2) 0.000(2)
C16 0.031(3) 0.031(3) 0.039(4) 0.006(3) 0.005(3) 0.000(2)
C17 0.063(5) 0.057(5) 0.051(5) 0.024(4) 0.015(4) -0.005(4)
C18 0.027(3) 0.026(3) 0.042(4) 0.008(3) 0.002(3) -0.001(2)
C19 0.034(3) 0.047(4) 0.043(4) 0.009(3) 0.011(3) 0.011(3)
C20 0.055(4) 0.047(4) 0.055(5) 0.016(4) 0.006(4) 0.029(3)
C21 0.056(4) 0.054(5) 0.056(5) 0.027(4) 0.014(4) 0.030(4)
C22 0.039(3) 0.035(4) 0.039(4) 0.013(3) 0.005(3) 0.010(3)
C23 0.044(4) 0.034(4) 0.034(4) 0.016(3) 0.004(3) 0.003(3)
C24 0.071(5) 0.072(6) 0.062(5) 0.040(4) 0.017(4) 0.030(4)
C25 0.049(4) 0.039(4) 0.038(4) 0.014(3) 0.014(3) 0.012(3)
C26 0.056(4) 0.044(4) 0.039(4) 0.009(3) 0.006(3) 0.010(3)
C27 0.100(7) 0.061(6) 0.044(5) -0.004(4) 0.015(5) 0.024(5)
C28 0.076(6) 0.089(7) 0.064(6) 0.015(5) 0.032(5) 0.004(5)
C29 0.064(5) 0.073(6) 0.063(6) 0.025(5) 0.021(4) -0.001(4)
C30 0.049(4) 0.046(4) 0.052(4) 0.014(4) 0.012(3) 0.001(3)
C31 0.046(4) 0.034(4) 0.068(5) 0.005(4) -0.012(4) 0.008(3)
C32 0.057(5) 0.031(4) 0.090(7) 0.015(4) -0.014(4) -0.007(3)
C33 0.089(7) 0.047(6) 0.110(9) 0.021(6) -0.032(6) -0.014(5)
C34 0.093(7) 0.037(5) 0.106(9) 0.004(5) -0.033(6) -0.004(5)
C35 0.084(6) 0.046(5) 0.079(6) -0.010(5) -0.022(5) 0.011(5)
C36 0.057(4) 0.042(4) 0.073(6) 0.004(4) -0.013(4) 0.007(4)
C37 0.074(5) 0.053(5) 0.059(5) 0.000(4) -0.003(4) 0.005(4)
C38 0.106(9) 0.117(10) 0.116(10) -0.005(8) 0.034(8) 0.005(7)
C39 0.123(9) 0.097(9) 0.139(11) 0.071(8) -0.022(8) 0.003(7)
C43 0.068(5) 0.055(5) 0.048(5) 0.006(4) 0.000(4) -0.003(4)
C44 0.127(9) 0.047(5) 0.077(7) 0.005(5) 0.006(6) -0.001(5)
C45 0.081(6) 0.084(8) 0.103(8) 0.020(6) -0.022(6) -0.011(5)
C46 0.064(5) 0.050(5) 0.064(5) 0.013(4) 0.019(4) -0.016(4)
C47 0.145(10) 0.051(6) 0.102(8) 0.013(6) 0.007(7) -0.017(6)
C48 0.072(7) 0.149(11) 0.071(7) -0.002(7) 0.010(5) -0.031(7)
C49 0.056(5) 0.062(5) 0.107(7) 0.028(5) 0.011(5) 0.030(4)
C50 0.152(11) 0.110(10) 0.111(9) -0.008(8) 0.001(8) 0.083(9)
C51 0.135(10) 0.062(7) 0.100(8) -0.002(6) -0.016(7) 0.024(6)

loop_
_atom_type_symbol
_atom_type_description
_atom_type_scat_dispersion_real
_atom_type_scat_dispersion_imag
_atom_type_scat_source
C C 0.0033 0.0016 'International Tables Vol C Tables 4.2.6.8 and 6.1.1.4'
H H 0.0000 0.0000 'International Tables Vol C Tables 4.2.6.8 and 6.1.1.4'
N N 0.0061 0.0033 'International Tables Vol C Tables 4.2.6.8 and 6.1.1.4'
Cl Cl 0.1484 0.1585 'International Tables Vol C Tables 4.2.6.8 and 6.1.1.4'
Co Co 0.3494 0.9721 'International Tables Vol C Tables 4.2.6.8 and 6.1.1.4'
O O 0.0106 0.0060 'International Tables Vol C Tables 4.2.6.8 and 6.1.1.4'

loop_
_geom_angle_atom_site_label_1
_geom_angle_atom_site_label_2
_geom_angle_atom_site_label_3
_geom_angle
C49 O Co1 137.2(5)
O Co1 N2 159.2(2)
O Co1 N1 120.6(2)
N2 Co1 N1 75.5(2)
O Co1 N3 97.0(2)
N2 Co1 N3 71.9(2)
N1 Co1 N3 140.3(2)
O Co1 Cl1 90.22(15)
N2 Co1 Cl1 104.53(16)
N1 Co1 Cl1 87.29(16)
N3 Co1 Cl1 79.62(17)
O Co1 Cl2 80.30(15)
N2 Co1 Cl2 85.11(15)
N1 Co1 Cl2 95.88(17)
N3 Co1 Cl2 103.25(17)
Cl1 Co1 Cl2 170.34(7)
C2 N1 C31 119.1(6)
C2 N1 Co1 113.9(4)
C31 N1 Co1 126.9(4)
C2 C1 H1A 109.5
C2 C1 H1B 109.5
H1A C1 H1B 109.5
C2 C1 H1C 109.5
H1A C1 H1C 109.5
H1B C1 H1C 109.5
N5 Co2 N4 75.14(19)
N5 Co2 N6 75.15(19)
N4 Co2 N6 149.96(18)
N5 Co2 Cl4 148.33(15)
N4 Co2 Cl4 99.02(14)
N6 Co2 Cl4 103.88(14)
N5 Co2 Cl3 102.98(14)
N4 Co2 Cl3 94.06(14)
N6 Co2 Cl3 96.80(14)
Cl4 Co2 Cl3 108.51(7)
C7 N2 C3 119.2(5)
C7 N2 Co1 123.8(4)
C3 N2 Co1 114.4(4)
N1 C2 C3 116.6(6)
N1 C2 C1 125.6(7)
C3 C2 C1 117.7(6)
N2 C3 C4 121.8(6)
N2 C3 C2 113.5(5)
C4 C3 C2 124.5(6)
C9 N3 C8 120.0(6)
C9 N3 Co1 116.5(4)
C8 N3 Co1 115.2(4)
C9 N3 H3 103(6)
C8 N3 H3 109(6)
Co1 N3 H3 86(6)
C15 N4 C14 120.5(5)
C15 N4 Co2 115.3(4)
C14 N4 Co2 124.2(4)
C3 C4 C5 118.2(6)
C3 C4 H4A 120.9
C5 C4 H4A 120.9
C22 N5 C18 121.5(5)
C22 N5 Co2 119.5(4)
C18 N5 Co2 118.9(4)
C6 C5 C4 119.8(6)
C6 C5 H5A 120.1
C4 C5 H5A 120.1
C5 C6 C7 119.2(7)
C5 C6 H6A 120.4
C7 C6 H6A 120.4
C23 N6 C25 118.6(5)
C23 N6 Co2 114.7(4)
C25 N6 Co2 126.6(4)
N2 C7 C6 121.6(6)
N2 C7 C8 116.8(5)
C6 C7 C8 121.5(6)
N3 C8 C16 109.0(5)
N3 C8 C7 108.2(5)
C16 C8 C7 112.1(5)
N3 C8 C17 110.7(6)
C16 C8 C17 108.1(5)
C7 C8 C17 108.7(5)
C10 C9 C14 118.9(6)
C10 C9 N3 120.0(6)
C14 C9 N3 120.7(6)
C11 C10 C9 120.9(6)
C11 C10 H10A 119.5
C9 C10 H10A 119.5
C12 C11 C10 120.2(7)
C12 C11 H11A 119.9
C10 C11 H11A 119.9
C11 C12 C13 120.1(6)
C11 C12 H12A 119.9
C13 C12 H12A 119.9
C12 C13 C14 120.2(6)
C12 C13 H13A 119.9
C14 C13 H13A 119.9
C13 C14 C9 119.6(6)
C13 C14 N4 117.6(5)
C9 C14 N4 122.7(5)
N4 C15 C18 115.9(5)
N4 C15 C16 122.2(5)
C18 C15 C16 121.9(5)
C15 C16 C8 113.3(5)
C15 C16 H16A 108.9
C8 C16 H16A 108.9
C15 C16 H16B 108.9
C8 C16 H16B 108.9
H16A C16 H16B 107.7
C8 C17 H17A 109.5
C8 C17 H17B 109.5
H17A C17 H17B 109.5
C8 C17 H17C 109.5
H17A C17 H17C 109.5
H17B C17 H17C 109.5
N5 C18 C19 120.3(6)
N5 C18 C15 114.5(5)
C19 C18 C15 125.1(5)
C18 C19 C20 118.8(6)
C18 C19 H19A 120.6
C20 C19 H19A 120.6
C19 C20 C21 119.8(6)
C19 C20 H20A 120.1
C21 C20 H20A 120.1
C22 C21 C20 118.5(6)
C22 C21 H21A 120.7
C20 C21 H21A 120.7
N5 C22 C21 120.9(6)
N5 C22 C23 114.7(5)
C21 C22 C23 124.4(6)
N6 C23 C24 127.4(6)
N6 C23 C22 115.7(6)
C24 C23 C22 116.9(6)
C23 C24 H24A 109.5
C23 C24 H24B 109.5
H24A C24 H24B 109.5
C23 C24 H24C 109.5
H24A C24 H24C 109.5
H24B C24 H24C 109.5
C30 C25 C26 122.3(6)
C30 C25 N6 120.2(6)
C26 C25 N6 117.5(6)
C27 C26 C25 116.6(7)
C27 C26 C43 120.7(7)
C25 C26 C43 122.7(6)
C28 C27 C26 122.1(8)
C28 C27 H27A 119.0
C26 C27 H27A 119.0
C29 C28 C27 119.0(8)
C29 C28 H28A 120.5
C27 C28 H28A 120.5
C28 C29 C30 123.0(8)
C28 C29 H29A 118.5
C30 C29 H29A 118.5
C29 C30 C25 117.1(7)
C29 C30 C46 120.3(7)
C25 C30 C46 122.6(6)
C36 C31 C32 122.1(7)
C36 C31 N1 118.8(7)
C32 C31 N1 119.0(7)
C40 C32 C33 116.0(15)
C40 C32 C31 128.1(14)
C33 C32 C31 115.7(9)
C40 C32 C40' 9.4(17)
C33 C32 C40' 120.4(10)
C31 C32 C40' 123.8(9)
C34 C33 C32 123.6(9)
C34 C33 H33A 118.2
C32 C33 H33A 118.2
C35 C34 C33 119.5(9)
C35 C34 H34A 120.2
C33 C34 H34A 120.2
C34 C35 C36 121.0(9)
C34 C35 H35A 119.5
C36 C35 H35A 119.5
C31 C36 C35 118.1(8)
C31 C36 C37 121.8(7)
C35 C36 C37 120.2(8)
C38 C37 C39 106.7(10)
C38 C37 C36 115.6(8)
C39 C37 C36 112.4(8)
C38 C37 H37A 107.2
C39 C37 H37A 107.2
C36 C37 H37A 107.2
C37 C38 H38A 109.5
C37 C38 H38B 109.5
H38A C38 H38B 109.5
C37 C38 H38C 109.5
H38A C38 H38C 109.5
H38B C38 H38C 109.5
C37 C39 H39A 109.5
C37 C39 H39B 109.5
H39A C39 H39B 109.5
C37 C39 H39C 109.5
H39A C39 H39C 109.5
H39B C39 H39C 109.5
C32 C40 C41 114(2)
C32 C40 C42 109(2)
C41 C40 C42 111(2)
C32 C40 H40A 107.8
C41 C40 H40A 107.8
C42 C40 H40A 107.8
C40 C41 H41A 109.5
C40 C41 H41B 109.5
H41A C41 H41B 109.5
C40 C41 H41C 109.5
H41A C41 H41C 109.5
H41B C41 H41C 109.5
C40 C42 H42A 109.5
C40 C42 H42B 109.5
H42A C42 H42B 109.5
C40 C42 H42C 109.5
H42A C42 H42C 109.5
H42B C42 H42C 109.5
C42' C40' C41' 105.9(17)
C42' C40' C32 118.1(16)
C41' C40' C32 113.6(15)
C42' C40' H40B 106.1
C41' C40' H40B 106.1
C32 C40' H40B 106.1
C40' C41' H41D 109.5
C40' C41' H41E 109.5
H41D C41' H41E 109.5
C40' C41' H41F 109.5
H41D C41' H41F 109.5
H41E C41' H41F 109.5
C40' C42' H42D 109.5
C40' C42' H42E 109.5
H42D C42' H42E 109.5
C40' C42' H42F 109.5
H42D C42' H42F 109.5
H42E C42' H42F 109.5
C26 C43 C45 110.8(7)
C26 C43 C44 113.1(7)
C45 C43 C44 109.7(8)
C26 C43 H43A 107.7
C45 C43 H43A 107.7
C44 C43 H43A 107.7
C43 C44 H44A 109.5
C43 C44 H44B 109.5
H44A C44 H44B 109.5
C43 C44 H44C 109.5
H44A C44 H44C 109.5
H44B C44 H44C 109.5
C43 C45 H45A 109.5
C43 C45 H45B 109.5
H45A C45 H45B 109.5
C43 C45 H45C 109.5
H45A C45 H45C 109.5
H45B C45 H45C 109.5
C48 C46 C30 111.5(7)
C48 C46 C47 110.6(8)
C30 C46 C47 111.5(8)
C48 C46 H46A 107.7
C30 C46 H46A 107.7
C47 C46 H46A 107.7
C46 C47 H47A 109.5
C46 C47 H47B 109.5
H47A C47 H47B 109.5
C46 C47 H47C 109.5
H47A C47 H47C 109.5
H47B C47 H47C 109.5
C46 C48 H48A 109.5
C46 C48 H48B 109.5
H48A C48 H48B 109.5
C46 C48 H48C 109.5
H48A C48 H48C 109.5
H48B C48 H48C 109.5
O C49 C50 111.8(8)
O C49 H49A 109.3
C50 C49 H49A 109.3
O C49 H49B 109.3
C50 C49 H49B 109.3
H49A C49 H49B 107.9
C49 C50 H50A 109.5
C49 C50 H50B 109.5
H50A C50 H50B 109.5
C49 C50 H50C 109.5
H50A C50 H50C 109.5
H50B C50 H50C 109.5
Cl5 C51 Cl6 112.7(6)
Cl5 C51 H51A 109.0
Cl6 C51 H51A 109.0
Cl5 C51 H51B 109.0
Cl6 C51 H51B 109.0
H51A C51 H51B 107.8
Cl7 C52 Cl8 104.7(11)
Cl7 C52 H52A 110.8
Cl8 C52 H52A 110.8
Cl7 C52 H52B 110.8
Cl8 C52 H52B 110.8
H52A C52 H52B 108.9
Cl7 C52' Cl8 103.4(13)
Cl7 C52' H52C 111.1
Cl8 C52' H52C 111.1
Cl7 C52' H52D 111.1
Cl8 C52' H52D 111.1
H52C C52' H52D 109.0
C52 Cl7 C52' 48.0(18)
C52' Cl8 C52 46.9(18)

loop_
_geom_bond_atom_site_label_1
_geom_bond_atom_site_label_2
_geom_bond_distance
O C49 1.434(8)
O Co1 2.082(5)
Co1 N2 2.092(5)
Co1 N1 2.165(5)
Co1 N3 2.340(6)
Co1 Cl1 2.421(2)
Co1 Cl2 2.431(2)
N1 C2 1.284(8)
N1 C31 1.446(9)
C1 C2 1.496(9)
C1 H1A 0.9600
C1 H1B 0.9600
C1 H1C 0.9600
Co2 N5 2.051(5)
Co2 N4 2.214(5)
Co2 N6 2.224(5)
Co2 Cl4 2.2541(19)
Co2 Cl3 2.325(2)
N2 C7 1.325(8)
N2 C3 1.348(8)
C2 C3 1.485(10)
C3 C4 1.369(9)
N3 C9 1.434(8)
N3 C8 1.478(8)
N3 H3 0.66(7)
N4 C15 1.283(7)
N4 C14 1.425(8)
C4 C5 1.377(10)
C4 H4A 0.9300
N5 C22 1.322(8)
N5 C18 1.352(7)
C5 C6 1.362(10)
C5 H5A 0.9300
Cl5 C51 1.714(11)
C6 C7 1.373(9)
C6 H6A 0.9300
N6 C23 1.278(8)
N6 C25 1.452(8)
Cl6 C51 1.750(11)
C7 C8 1.536(9)
C8 C16 1.530(8)
C8 C17 1.562(9)
C9 C10 1.385(9)
C9 C14 1.397(9)
C10 C11 1.376(9)
C10 H10A 0.9300
C11 C12 1.367(10)
C11 H11A 0.9300
C12 C13 1.382(9)
C12 H12A 0.9300
C13 C14 1.388(8)
C13 H13A 0.9300
C15 C18 1.479(8)
C15 C16 1.502(8)
C16 H16A 0.9700
C16 H16B 0.9700
C17 H17A 0.9600
C17 H17B 0.9600
C17 H17C 0.9600
C18 C19 1.377(8)
C19 C20 1.386(10)
C19 H19A 0.9300
C20 C21 1.390(10)
C20 H20A 0.9300
C21 C22 1.383(9)
C21 H21A 0.9300
C22 C23 1.501(8)
C23 C24 1.497(9)
C24 H24A 0.9600
C24 H24B 0.9600
C24 H24C 0.9600
C25 C30 1.389(9)
C25 C26 1.399(9)
C26 C27 1.395(10)
C26 C43 1.491(10)
C27 C28 1.368(12)
C27 H27A 0.9300
C28 C29 1.351(12)
C28 H28A 0.9300
C29 C30 1.380(10)
C29 H29A 0.9300
C30 C46 1.521(10)
C31 C36 1.399(11)
C31 C32 1.421(11)
C32 C40 1.28(4)
C32 C33 1.381(12)
C32 C40' 1.65(3)
C33 C34 1.380(14)
C33 H33A 0.9300
C34 C35 1.361(13)
C34 H34A 0.9300
C35 C36 1.403(11)
C35 H35A 0.9300
C36 C37 1.520(12)
C37 C38 1.495(12)
C37 C39 1.501(13)
C37 H37A 0.9800
C38 H38A 0.9600
C38 H38B 0.9600
C38 H38C 0.9600
C39 H39A 0.9600
C39 H39B 0.9600
C39 H39C 0.9600
C40 C41 1.56(3)
C40 C42 1.69(4)
C40 H40A 0.9800
C41 H41A 0.9600
C41 H41B 0.9600
C41 H41C 0.9600
C42 H42A 0.9600
C42 H42B 0.9600
C42 H42C 0.9600
C40' C42' 1.46(3)
C40' C41' 1.51(3)
C40' H40B 0.9800
C41' H41D 0.9600
C41' H41E 0.9600
C41' H41F 0.9600
C42' H42D 0.9600
C42' H42E 0.9600
C42' H42F 0.9600
C43 C45 1.509(12)
C43 C44 1.527(11)
C43 H43A 0.9800
C44 H44A 0.9600
C44 H44B 0.9600
C44 H44C 0.9600
C45 H45A 0.9600
C45 H45B 0.9600
C45 H45C 0.9600
C46 C48 1.515(13)
C46 C47 1.525(13)
C46 H46A 0.9800
C47 H47A 0.9600
C47 H47B 0.9600
C47 H47C 0.9600
C48 H48A 0.9600
C48 H48B 0.9600
C48 H48C 0.9600
C49 C50 1.445(13)
C49 H49A 0.9700
C49 H49B 0.9700
C50 H50A 0.9600
C50 H50B 0.9600
C50 H50C 0.9600
C51 H51A 0.9700
C51 H51B 0.9700
C52 Cl7 1.693(16)
C52 Cl8 1.752(16)
C52 H52A 0.9700
C52 H52B 0.9700
C52' Cl7 1.728(19)
C52' Cl8 1.747(19)
C52' H52C 0.9700
C52' H52D 0.9700

loop_
_geom_torsion_atom_site_label_1
_geom_torsion_atom_site_label_2
_geom_torsion_atom_site_label_3
_geom_torsion_atom_site_label_4
_geom_torsion
C49 O Co1 N2 -130.0(8)
C49 O Co1 N1 92.8(8)
C49 O Co1 N3 -73.7(8)
C49 O Co1 Cl1 5.9(8)
C49 O Co1 Cl2 -176.0(8)
O Co1 N1 C2 147.7(5)
N2 Co1 N1 C2 -17.9(5)
N3 Co1 N1 C2 -53.5(7)
Cl1 Co1 N1 C2 -123.7(5)
Cl2 Co1 N1 C2 65.5(5)
O Co1 N1 C31 -34.1(7)
N2 Co1 N1 C31 160.3(6)
N3 Co1 N1 C31 124.7(6)
Cl1 Co1 N1 C31 54.5(6)
Cl2 Co1 N1 C31 -116.3(6)
O Co1 N2 C7 40.8(9)
N1 Co1 N2 C7 -176.3(6)
N3 Co1 N2 C7 -19.4(5)
Cl1 Co1 N2 C7 -93.1(5)
Cl2 Co1 N2 C7 86.3(5)
O Co1 N2 C3 -120.7(6)
N1 Co1 N2 C3 22.1(4)
N3 Co1 N2 C3 179.1(5)
Cl1 Co1 N2 C3 105.3(4)
Cl2 Co1 N2 C3 -75.3(4)
C31 N1 C2 C3 -167.0(6)
Co1 N1 C2 C3 11.3(8)
C31 N1 C2 C1 10.1(11)
Co1 N1 C2 C1 -171.5(6)
C7 N2 C3 C4 -2.7(10)
Co1 N2 C3 C4 159.8(5)
C7 N2 C3 C2 174.2(6)
Co1 N2 C3 C2 -23.3(7)
N1 C2 C3 N2 7.6(9)
C1 C2 C3 N2 -169.8(7)
N1 C2 C3 C4 -175.6(7)
C1 C2 C3 C4 7.0(11)
O Co1 N3 C9 -0.2(5)
N2 Co1 N3 C9 161.8(5)
N1 Co1 N3 C9 -161.9(4)
Cl1 Co1 N3 C9 -89.1(5)
Cl2 Co1 N3 C9 81.5(5)
O Co1 N3 C8 -148.5(4)
N2 Co1 N3 C8 13.4(4)
N1 Co1 N3 C8 49.8(6)
Cl1 Co1 N3 C8 122.6(4)
Cl2 Co1 N3 C8 -66.8(4)
N5 Co2 N4 C15 2.0(4)
N6 Co2 N4 C15 10.7(6)
Cl4 Co2 N4 C15 150.1(4)
Cl3 Co2 N4 C15 -100.4(4)
N5 Co2 N4 C14 -175.3(5)
N6 Co2 N4 C14 -166.5(4)
Cl4 Co2 N4 C14 -27.1(5)
Cl3 Co2 N4 C14 82.4(4)
N2 C3 C4 C5 2.3(11)
C2 C3 C4 C5 -174.3(7)
N4 Co2 N5 C22 178.2(5)
N6 Co2 N5 C22 2.7(4)
Cl4 Co2 N5 C22 95.1(5)
Cl3 Co2 N5 C22 -91.0(5)
N4 Co2 N5 C18 -4.3(4)
N6 Co2 N5 C18 -179.8(5)
Cl4 Co2 N5 C18 -87.3(5)
Cl3 Co2 N5 C18 86.5(4)
C3 C4 C5 C6 0.8(12)
C4 C5 C6 C7 -3.5(12)
N5 Co2 N6 C23 -1.0(4)
N4 Co2 N6 C23 -9.7(7)
Cl4 Co2 N6 C23 -148.3(4)
Cl3 Co2 N6 C23 100.6(5)
N5 Co2 N6 C25 179.8(5)
N4 Co2 N6 C25 171.0(4)
Cl4 Co2 N6 C25 32.5(5)
Cl3 Co2 N6 C25 -78.6(5)
C3 N2 C7 C6 -0.1(9)
Co1 N2 C7 C6 -160.8(5)
C3 N2 C7 C8 -177.5(5)
Co1 N2 C7 C8 21.8(8)
C5 C6 C7 N2 3.2(11)
C5 C6 C7 C8 -179.6(7)
C9 N3 C8 C16 -32.6(8)
Co1 N3 C8 C16 114.5(5)
C9 N3 C8 C7 -154.8(6)
Co1 N3 C8 C7 -7.7(6)
C9 N3 C8 C17 86.2(7)
Co1 N3 C8 C17 -126.7(5)
N2 C7 C8 N3 -7.0(7)
C6 C7 C8 N3 175.7(6)
N2 C7 C8 C16 -127.3(6)
C6 C7 C8 C16 55.4(8)
N2 C7 C8 C17 113.3(6)
C6 C7 C8 C17 -64.1(8)
C8 N3 C9 C10 -119.9(7)
Co1 N3 C9 C10 93.4(7)
C8 N3 C9 C14 67.3(8)
Co1 N3 C9 C14 -79.5(7)
C14 C9 C10 C11 0.8(11)
N3 C9 C10 C11 -172.2(7)
C9 C10 C11 C12 -1.3(12)
C10 C11 C12 C13 1.0(12)
C11 C12 C13 C14 -0.1(12)
C12 C13 C14 C9 -0.4(10)
C12 C13 C14 N4 176.0(6)
C10 C9 C14 C13 0.1(10)
N3 C9 C14 C13 173.0(6)
C10 C9 C14 N4 -176.1(6)
N3 C9 C14 N4 -3.2(10)
C15 N4 C14 C13 141.2(6)
Co2 N4 C14 C13 -41.7(8)
C15 N4 C14 C9 -42.4(9)
Co2 N4 C14 C9 134.6(5)
C14 N4 C15 C18 177.7(5)
Co2 N4 C15 C18 0.4(6)
C14 N4 C15 C16 -4.8(8)
Co2 N4 C15 C16 177.9(4)
N4 C15 C16 C8 76.2(7)
C18 C15 C16 C8 -106.5(6)
N3 C8 C16 C15 -49.5(7)
C7 C8 C16 C15 70.4(6)
C17 C8 C16 C15 -169.9(5)
C22 N5 C18 C19 3.5(9)
Co2 N5 C18 C19 -174.0(4)
C22 N5 C18 C15 -176.6(5)
Co2 N5 C18 C15 5.9(6)
N4 C15 C18 N5 -3.9(7)
C16 C15 C18 N5 178.6(5)
N4 C15 C18 C19 175.9(6)
C16 C15 C18 C19 -1.6(9)
N5 C18 C19 C20 -3.1(9)
C15 C18 C19 C20 177.1(6)
C18 C19 C20 C21 0.9(11)
C19 C20 C21 C22 1.0(11)
C18 N5 C22 C21 -1.6(9)
Co2 N5 C22 C21 175.9(5)
C18 N5 C22 C23 178.8(5)
Co2 N5 C22 C23 -3.8(7)
C20 C21 C22 N5 -0.7(11)
C20 C21 C22 C23 178.9(7)
C25 N6 C23 C24 -2.1(10)
Co2 N6 C23 C24 178.6(6)
C25 N6 C23 C22 178.8(5)
Co2 N6 C23 C22 -0.5(7)
N5 C22 C23 N6 2.7(8)
C21 C22 C23 N6 -177.0(7)
N5 C22 C23 C24 -176.5(6)
C21 C22 C23 C24 3.8(10)
C23 N6 C25 C30 -81.8(8)
Co2 N6 C25 C30 97.4(7)
C23 N6 C25 C26 99.1(7)
Co2 N6 C25 C26 -81.7(7)
C30 C25 C26 C27 1.1(11)
N6 C25 C26 C27 -179.9(7)
C30 C25 C26 C43 -179.6(7)
N6 C25 C26 C43 -0.6(10)
C25 C26 C27 C28 1.1(13)
C43 C26 C27 C28 -178.3(9)
C26 C27 C28 C29 -2.9(16)
C27 C28 C29 C30 2.6(16)
C28 C29 C30 C25 -0.5(13)
C28 C29 C30 C46 179.4(9)
C26 C25 C30 C29 -1.3(11)
N6 C25 C30 C29 179.6(7)
C26 C25 C30 C46 178.7(7)
N6 C25 C30 C46 -0.3(11)
C2 N1 C31 C36 -110.8(8)
Co1 N1 C31 C36 71.1(9)
C2 N1 C31 C32 73.1(9)
Co1 N1 C31 C32 -105.0(7)
C36 C31 C32 C40 175(2)
N1 C31 C32 C40 -9(2)
C36 C31 C32 C33 0.7(12)
N1 C31 C32 C33 176.7(7)
C36 C31 C32 C40' -174.6(11)
N1 C31 C32 C40' 1.3(14)
C40 C32 C33 C34 -174.8(18)
C31 C32 C33 C34 0.2(14)
C40' C32 C33 C34 175.8(12)
C32 C33 C34 C35 -1.5(16)
C33 C34 C35 C36 1.8(15)
C32 C31 C36 C35 -0.5(11)
N1 C31 C36 C35 -176.4(7)
C32 C31 C36 C37 -178.5(7)
N1 C31 C36 C37 5.6(11)
C34 C35 C36 C31 -0.8(13)
C34 C35 C36 C37 177.2(8)
C31 C36 C37 C38 -155.7(9)
C35 C36 C37 C38 26.4(12)
C31 C36 C37 C39 81.5(11)
C35 C36 C37 C39 -96.4(10)
C33 C32 C40 C41 63(2)
C31 C32 C40 C41 -112(2)
C40' C32 C40 C41 -178(12)
C33 C32 C40 C42 -61(2)
C31 C32 C40 C42 124.6(17)
C40' C32 C40 C42 59(10)
C40 C32 C40' C42' -117(11)
C33 C32 C40' C42' -52(2)
C31 C32 C40' C42' 122.9(16)
C40 C32 C40' C41' 8(10)
C33 C32 C40' C41' 72.7(18)
C31 C32 C40' C41' -112.1(15)
C27 C26 C43 C45 78.7(10)
C25 C26 C43 C45 -100.6(9)
C27 C26 C43 C44 -45.0(11)
C25 C26 C43 C44 135.7(8)
C29 C30 C46 C48 59.1(11)
C25 C30 C46 C48 -120.9(8)
C29 C30 C46 C47 -65.1(10)
C25 C30 C46 C47 114.9(9)
Co1 O C49 C50 -126.6(9)
Cl8 C52 Cl7 C52' -56.1(18)
Cl8 C52' Cl7 C52 55.9(19)
Cl7 C52' Cl8 C52 -54.5(18)
Cl7 C52 Cl8 C52' 56.7(18)
